data_1532010
loop_
_publ_author_name
'Paiva-Santos, C.O.'
'Jafelicci, M.jr.'
'Marques, R.F.C.'
'Varanda, L.C.'

_publ_section_title
;
 X-ray powder data and bond valence of La0.65 Sr0.35 Mn O3 after Rietveld
 refinement
;
_journal_name_full 'Powder Diffraction'
_journal_page_first 149
_journal_page_last 152
_journal_volume 17
_journal_year 2002
_chemical_formula_sum 'La0.64 Mn O3 Sr0.36'
_chemical_name_systematic '(La0.64 Sr0.36) (Mn O3)'
_space_group_IT_number 167
_symmetry_space_group_name_Hall '-R 3 2"c'
_symmetry_space_group_name_H-M 'R -3 c :H'
_cell_angle_alpha 90
_cell_angle_beta 90
_cell_angle_gamma 120
_cell_formula_units_Z 6
_cell_length_a 5.5032
_cell_length_b 5.5032
_cell_length_c 13.3675
_cell_volume 350.600
_citation_journal_id_ASTM PODIE2
_cod_data_source_file Paiva-Santos_PODIE2_2002_810.cif
_cod_data_source_block La0.64Mn1O3Sr0.36
_cod_original_cell_volume 350.5996
_cod_original_formula_sum 'La0.64 Mn1 O3 Sr0.36'
_cod_database_code 1532010

loop_
_symmetry_equiv_pos_as_xyz
x,y,z
-y,x-y,z
-x+y,-x,z
y,x,-z+1/2
-x,-x+y,-z+1/2
x-y,-y,-z+1/2
-x,-y,-z
y,-x+y,-z
x-y,x,-z
-y,-x,z-1/2
x,x-y,z-1/2
-x+y,y,z-1/2
x+2/3,y+1/3,z+1/3
-y+2/3,x-y+1/3,z+1/3
-x+y+2/3,-x+1/3,z+1/3
y+2/3,x+1/3,-z+5/6
-x+2/3,-x+y+1/3,-z+5/6
x-y+2/3,-y+1/3,-z+5/6
-x+2/3,-y+1/3,-z+1/3
y+2/3,-x+y+1/3,-z+1/3
x-y+2/3,x+1/3,-z+1/3
-y+2/3,-x+1/3,z-1/6
x+2/3,x-y+1/3,z-1/6
-x+y+2/3,y+1/3,z-1/6
x+1/3,y+2/3,z+2/3
-y+1/3,x-y+2/3,z+2/3
-x+y+1/3,-x+2/3,z+2/3
y+1/3,x+2/3,-z+7/6
-x+1/3,-x+y+2/3,-z+7/6
x-y+1/3,-y+2/3,-z+7/6
-x+1/3,-y+2/3,-z+2/3
y+1/3,-x+y+2/3,-z+2/3
x-y+1/3,x+2/3,-z+2/3
-y+1/3,-x+2/3,z+1/6
x+1/3,x-y+2/3,z+1/6
-x+y+1/3,y+2/3,z+1/6

loop_
_atom_site_label
_atom_site_type_symbol
_atom_site_fract_x
_atom_site_fract_y
_atom_site_fract_z
_atom_site_occupancy
_atom_site_U_iso_or_equiv
Mn1 Mn+3 0 0 0 1 0.0
La1 La+3 0 0 0.25 0.639 0.0
Sr1 Sr+2 0 0 0.25 0.361 0.0
O1 O-2 0.5415 0 0.25 1 0.0
